data_1521326
loop_
_publ_author_name
'Millet, P.'
'Enjalbert, R.'
'Galy, J.'

_publ_section_title
;
 Cu (V O) (Se O3)2 (A) und (B) forms: synthesis and crystal structures of
 new copper(II)-vanadyl(IV) diselenites
;
_journal_name_full 'Journal of Solid State Chemistry'
_journal_page_first 296
_journal_page_last 303
_journal_volume 147
_journal_year 1999
_chemical_formula_sum 'Cu O7 Se2 V'
_chemical_name_systematic 'Cu (V O) (Se O3)2'
_space_group_IT_number 14
_symmetry_space_group_name_Hall '-P 2ybc'
_symmetry_space_group_name_H-M 'P 1 21/c 1'
_cell_angle_alpha 90
_cell_angle_beta 100.62
_cell_angle_gamma 90
_cell_formula_units_Z 4
_cell_length_a 7.983
_cell_length_b 8.877
_cell_length_c 8.437
_cell_volume 587.648
_citation_journal_id_ASTM JSSCBI
_cod_data_source_file Millet_JSSCBI_1999_307.cif
_cod_data_source_block Cu1O7Se2V1
_cod_original_cell_volume 587.6476
_cod_original_formula_sum 'Cu1 O7 Se2 V1'
_cod_database_code 1521326

loop_
_symmetry_equiv_pos_as_xyz
x,y,z
-x,y+1/2,-z+1/2
-x,-y,-z
x,-y-1/2,z-1/2

loop_
_atom_site_label
_atom_site_type_symbol
_atom_site_fract_x
_atom_site_fract_y
_atom_site_fract_z
_atom_site_occupancy
_atom_site_U_iso_or_equiv
Cu1 Cu+2 0.37204 0.37731 0.51904 1 0.0
O3 O-2 0.1755 0.3914 0.621 1 0.0
V1 V+4 0.3036 0.5073 0.0567 1 0.0
O2 O-2 0.58 0.4086 0.43 1 0.0
O5 O-2 0.5845 0.3443 0.7734 1 0.0
O6 O-2 0.5582 0.4047 0.1109 1 0.0
O1 O-2 0.2727 0.1832 0.4257 1 0.0
O4 O-2 0.2283 0.3953 0.2345 1 0.0
Se2 Se+4 0.67396 0.32848 0.28339 1 0.0
O7 O-2 0.1397 0.6062 -0.0148 1 0.0
Se1 Se+4 0.12616 0.23108 0.25556 1 0.0
